data_4328690
loop_
_publ_author_name
'Pierpaolo Brulatti'
'Richard J. Gildea'
'Judith A. K. Howard'
'Valeria Fattori'
'Massimo Cocchi'
'J. A. Gareth Williams'

_publ_contact_author_address
;
Department of Chemistry
Durham University
South Road, Durham
DH1 3LE
United Kingdom
;
_publ_contact_author_email j.a.g.williams@durham.ac.uk
_publ_contact_author_name 'J. A. G. Williams'
_publ_section_title
;
 Luminescent Iridium(III) Complexes with N^C^N-Coordinated Terdentate
 Ligands: Dual Tuning of the Emission Energy and Application to Organic
 Light-Emitting Devices
;
_journal_name_full 'Inorganic Chemistry'
_journal_page_first 3813
_journal_page_last 3826
_journal_paper_doi 10.1021/ic202756w
_journal_volume 51
_journal_year 2012
_chemical_formula_moiety 'C29 H17 Cl F6 Ir N3, C4 H10 O'
_chemical_formula_sum 'C33 H27 Cl F6 Ir N3 O'
_chemical_formula_weight 823.26
_space_group_crystal_system triclinic
_space_group_IT_number 2
_space_group_name_Hall '-P 1'
_space_group_name_H-M_alt 'P -1'
_symmetry_space_group_name_Hall '-P 1'
_symmetry_space_group_name_H-M 'P -1'
_atom_sites_solution_primary iterative
_audit_creation_date 2011-12-23
_audit_creation_method
;
  Olex2 1.1-alpha
  (compiled 2011.10.07 svn.r2015, GUI svn.r3563)
;
_cell_angle_alpha 85.021(4)
_cell_angle_beta 89.893(4)
_cell_angle_gamma 75.995(4)
_cell_formula_units_Z 2
_cell_length_a 8.860(2)
_cell_length_b 12.017(3)
_cell_length_c 14.947(4)
_cell_measurement_reflns_used 5078
_cell_measurement_temperature 120
_cell_volume 1538.0(7)
_computing_cell_refinement 'SAINT v6.45A (Bruker, 2003)'
_computing_data_collection 'SMART v5.049 (Bruker, 1999)'
_computing_data_reduction 'SAINT v6.45A (Bruker, 2003)'
_computing_molecular_graphics
;
O. V. Dolomanov, L. J. Bourhis, R. J. Gildea, J. A. K. Howard and H. Puschmann,
OLEX2: a complete structure solution, refinement and analysis program.
J. Appl. Cryst. (2009). 42, 339-341.
;
_computing_publication_material
;
O. V. Dolomanov, L. J. Bourhis, R. J. Gildea, J. A. K. Howard and H. Puschmann,
OLEX2: a complete structure solution, refinement and analysis program.
J. Appl. Cryst. (2009). 42, 339-341.
;
_computing_structure_refinement
;
olex2.refine (L.J. Bourhis, O.V. Dolomanov, R.J. Gildea, J.A.K. Howard,
H. Puschmann, 2011)
;
_computing_structure_solution
;
olex2.solve (L.J. Bourhis, O.V. Dolomanov, R.J. Gildea, J.A.K. Howard,
H. Puschmann, 2011)
;
_diffrn_ambient_temperature 120
_diffrn_measured_fraction_theta_full 0.998774
_diffrn_measured_fraction_theta_max 0.994346
_diffrn_measurement_device_type 'BRUKER SMART-CCD 1K'
_diffrn_measurement_method '\w scans'
_diffrn_radiation_monochromator graphite
_diffrn_radiation_type MoK\a
_diffrn_radiation_wavelength 0.71073
_diffrn_reflns_av_R_equivalents 0.0373
_diffrn_reflns_av_unetI/netI 0.0512
_diffrn_reflns_limit_h_max 12
_diffrn_reflns_limit_h_min -12
_diffrn_reflns_limit_k_max 16
_diffrn_reflns_limit_k_min -16
_diffrn_reflns_limit_l_max 20
_diffrn_reflns_limit_l_min -20
_diffrn_reflns_number 20540
_diffrn_reflns_theta_full 25.500000
_diffrn_reflns_theta_max 28.00
_diffrn_reflns_theta_min 1.75
_diffrn_source_current 35.0
_diffrn_source_power 1.75
_diffrn_source_target Mo
_diffrn_source_voltage 50.0
_exptl_absorpt_coefficient_mu 4.496
_exptl_absorpt_correction_T_max 0.4320
_exptl_absorpt_correction_T_min 0.1130
_exptl_absorpt_correction_type multi-scan
_exptl_absorpt_process_details
;
SADABS-2006/1 (Bruker,2006) was used for absorption correction.
R(int) was 0.0662 before and 0.0316 after correction.
The Ratio of minimum to maximum transmission is 0.2616.
The \l/2 correction factor is 0.0015.
;
_exptl_crystal_colour 'clear dark orange'
_exptl_crystal_colour_lustre clear
_exptl_crystal_colour_modifier dark
_exptl_crystal_colour_primary orange
_exptl_crystal_density_diffrn 1.7776
_exptl_crystal_description Needle
_exptl_crystal_F_000 802.1743
_exptl_crystal_preparation 'Sample prepared by dissolving in DCM and then adding ether'
_exptl_crystal_recrystallization_method 'Left crystallising over three weeks'
_exptl_crystal_size_max 0.24
_exptl_crystal_size_mid 0.12
_exptl_crystal_size_min 0.06
_refine_diff_density_max 1.576403
_refine_diff_density_min -1.228057
_refine_diff_density_rms 0.194260
_refine_ls_d_res_high 0.756970
_refine_ls_d_res_low 11.613826
_refine_ls_goodness_of_fit_ref 1.015534
_refine_ls_hydrogen_treatment mixed
_refine_ls_matrix_type full
_refine_ls_number_constraints 62
_refine_ls_number_parameters 404
_refine_ls_number_reflns 7386
_refine_ls_number_restraints 0
_refine_ls_restrained_S_all 1.015534
_refine_ls_R_factor_all 0.037744
_refine_ls_R_factor_gt 0.028222
_refine_ls_shift/su_max 0.0004
_refine_ls_shift/su_mean 0.0000
_refine_ls_structure_factor_coef Fsqd
_refine_ls_weighting_details 'w=1/[\s^2^(Fo^2^)+(0.0300P)^2^+1.0968P] where P=(Fo^2^+2Fc^2^)/3'
_refine_ls_weighting_scheme calc
_refine_ls_wR_factor_ref 0.063785
_reflns_Friedel_coverage 0.0
_reflns_limit_h_max 11
_reflns_limit_h_min -11
_reflns_limit_k_max 15
_reflns_limit_k_min -15
_reflns_limit_l_max 19
_reflns_limit_l_min 0
_reflns_number_gt 6439
_reflns_number_total 7386
_reflns_threshold_expression I>=2u(I)
_cod_data_source_file ic202756w_si_002_1.cif
_cod_data_source_block 08srv154
_cod_original_cell_volume 1538.0(6)
_cod_database_code 4328690

loop_
_space_group_symop_id
_space_group_symop_operation_xyz
1 x,y,z
2 -x,-y,-z

loop_
_atom_site_label
_atom_site_type_symbol
_atom_site_fract_x
_atom_site_fract_y
_atom_site_fract_z
_atom_site_U_iso_or_equiv
_atom_site_adp_type
_atom_site_occupancy
_atom_site_refinement_flags_posn
_atom_site_disorder_group
C1 C 0.2901(4) 0.3804(3) 0.3052(2) 0.0149(7) Uani 1.000000 . .
C2 C 0.1785(4) 0.3149(3) 0.2962(2) 0.0151(7) Uani 1.000000 . .
C3 C 0.2014(4) 0.2089(3) 0.3499(2) 0.0181(7) Uani 1.000000 . .
C4 C 0.3228(4) 0.1806(3) 0.4150(3) 0.0204(8) Uani 1.000000 . .
H4 H 0.3336(4) 0.1119(3) 0.4536(3) 0.0245(9) Uiso 1.000000 R .
C5 C 0.4276(4) 0.2484(3) 0.4255(2) 0.0178(7) Uani 1.000000 . .
C6 C 0.4167(4) 0.3486(3) 0.3666(2) 0.0157(7) Uani 1.000000 . .
C7 C 0.5236(4) 0.4289(3) 0.3554(2) 0.0159(7) Uani 1.000000 . .
C8 C 0.6656(4) 0.4184(4) 0.3997(3) 0.0227(8) Uani 1.000000 . .
H8 H 0.7032(4) 0.3558(4) 0.4436(3) 0.0272(10) Uiso 1.000000 R .
C9 C 0.7527(5) 0.4999(4) 0.3794(3) 0.0241(8) Uani 1.000000 . .
H9 H 0.8488(5) 0.4933(4) 0.4101(3) 0.0290(10) Uiso 1.000000 R .
C10 C 0.6982(4) 0.5900(4) 0.3148(3) 0.0224(8) Uani 1.000000 . .
H10 H 0.7548(4) 0.6468(4) 0.3008(3) 0.0269(10) Uiso 1.000000 R .
C11 C 0.5590(4) 0.5954(3) 0.2708(3) 0.0197(8) Uani 1.000000 . .
H11 H 0.5221(4) 0.6564(3) 0.2254(3) 0.0236(9) Uiso 1.000000 R .
C12 C 0.0543(4) 0.3697(3) 0.2281(2) 0.0160(7) Uani 1.000000 . .
C13 C -0.0808(4) 0.3357(3) 0.2094(3) 0.0220(8) Uani 1.000000 . .
H13 H -0.1009(4) 0.2694(3) 0.2417(3) 0.0264(10) Uiso 1.000000 R .
C14 C -0.1866(4) 0.3974(4) 0.1440(3) 0.0248(9) Uani 1.000000 . .
H14 H -0.2783(4) 0.3734(4) 0.1315(3) 0.0298(10) Uiso 1.000000 R .
C15 C -0.1573(4) 0.4947(4) 0.0969(3) 0.0236(8) Uani 1.000000 . .
H15 H -0.2270(4) 0.5372(4) 0.0510(3) 0.0283(10) Uiso 1.000000 R .
C16 C -0.0243(4) 0.5279(3) 0.1187(3) 0.0198(8) Uani 1.000000 . .
H16 H -0.0041(4) 0.5949(3) 0.0874(3) 0.0238(9) Uiso 1.000000 R .
C17 C 0.1082(5) 0.1209(4) 0.3424(3) 0.0305(10) Uani 1.000000 . .
C18 C 0.5467(5) 0.2065(4) 0.5005(3) 0.0256(9) Uani 1.000000 . .
C19 C 0.1409(4) 0.6294(3) 0.3018(2) 0.0162(7) Uani 1.000000 . .
C20 C 0.0937(4) 0.6070(3) 0.3902(2) 0.0190(8) Uani 1.000000 . .
H20 H 0.1290(4) 0.5318(3) 0.4197(2) 0.0228(9) Uiso 1.000000 R .
C21 C -0.0038(5) 0.6925(3) 0.4354(3) 0.0226(8) Uani 1.000000 . .
H21 H -0.0350(5) 0.6743(3) 0.4947(3) 0.0272(10) Uiso 1.000000 R .
C22 C -0.0558(5) 0.8043(4) 0.3947(3) 0.0258(9) Uani 1.000000 . .
H22 H -0.1223(5) 0.8620(4) 0.4258(3) 0.0310(10) Uiso 1.000000 R .
C23 C -0.0097(5) 0.8303(4) 0.3083(3) 0.0253(9) Uani 1.000000 . .
H23 H -0.0441(5) 0.9063(4) 0.2802(3) 0.0304(10) Uiso 1.000000 R .
C24 C 0.0881(4) 0.7445(3) 0.2622(2) 0.0191(8) Uani 1.000000 . .
C25 C 0.1466(4) 0.7691(3) 0.1718(2) 0.0184(8) Uani 1.000000 . .
C26 C 0.1137(5) 0.8766(3) 0.1220(3) 0.0254(9) Uani 1.000000 . .
H26 H 0.0450(5) 0.9411(3) 0.1447(3) 0.0305(10) Uiso 1.000000 R .
C27 C 0.1820(5) 0.8883(4) 0.0391(3) 0.0273(9) Uani 1.000000 . .
H27 H 0.1603(5) 0.9608(4) 0.0047(3) 0.0327(11) Uiso 1.000000 R .
C28 C 0.2821(5) 0.7932(4) 0.0070(3) 0.0238(8) Uani 1.000000 . .
H28 H 0.3313(5) 0.8002(4) -0.0491(3) 0.0285(10) Uiso 1.000000 R .
C29 C 0.3093(4) 0.6884(3) 0.0576(2) 0.0202(8) Uani 1.000000 . .
H29 H 0.3772(4) 0.6233(3) 0.0353(2) 0.0242(9) Uiso 1.000000 R .
N1 N 0.4735(3) 0.5180(3) 0.28930(19) 0.0152(6) Uani 1.000000 . .
N2 N 0.0782(3) 0.4686(3) 0.18298(19) 0.0152(6) Uani 1.000000 . .
N3 N 0.2424(3) 0.6757(3) 0.1380(2) 0.0168(6) Uani 1.000000 . .
F1 F 0.0979(3) 0.0951(2) 0.25663(18) 0.0372(6) Uani 1.000000 . .
F2 F -0.0390(3) 0.1559(2) 0.37040(18) 0.0388(7) Uani 1.000000 . .
F3 F 0.1695(4) 0.0212(2) 0.3911(2) 0.0559(9) Uani 1.000000 . .
F4 F 0.5135(3) 0.1206(2) 0.55592(17) 0.0406(7) Uani 1.000000 . .
F5 F 0.6903(3) 0.1620(2) 0.46950(17) 0.0322(6) Uani 1.000000 . .
F6 F 0.5597(3) 0.2888(2) 0.55330(15) 0.0321(6) Uani 1.000000 . .
Cl1 Cl 0.41765(10) 0.39831(8) 0.10964(6) 0.01812(18) Uani 1.000000 . .
Ir Ir 0.271976(16) 0.516825(12) 0.223192(9) 0.01297(5) Uani 1.000000 . .
C1b C 0.5879(12) 1.0608(10) 0.2205(7) 0.037(2) Uiso 0.500000 . 2
H1ba H 0.530(7) 1.1209(10) 0.176(2) 0.056(3) Uiso 0.500000 G 2
H1bb H 0.534(7) 1.066(2) 0.278(2) 0.056(3) Uiso 0.500000 G 2
H1bc H 0.6932(12) 1.071(3) 0.229(5) 0.056(3) Uiso 0.500000 G 2
C2b C 0.5974(12) 0.9413(9) 0.1869(7) 0.036(2) Uiso 0.500000 . 2
H2ba H 0.6499(12) 0.8804(9) 0.2332(7) 0.044(3) Uiso 0.500000 R 2
H2bb H 0.4911(12) 0.9318(9) 0.1767(7) 0.044(3) Uiso 0.500000 R 2
c3b C 0.6962(14) 0.8216(10) 0.0682(8) 0.040(3) Uiso 0.500000 . 2
H3ba H 0.7461(14) 0.7591(10) 0.1140(8) 0.048(3) Uiso 0.500000 R 2
H3bb H 0.5906(14) 0.8124(10) 0.0551(8) 0.048(3) Uiso 0.500000 R 2
c4a C 0.7206(16) 0.8306(12) 0.0004(9) 0.058(3) Uiso 0.500000 . 1
H4aa H 0.657(7) 0.893(4) -0.0392(13) 0.087(5) Uiso 0.500000 G 1
H4ab H 0.830(3) 0.834(8) -0.0029(15) 0.087(5) Uiso 0.500000 G 1
H4ac H 0.711(10) 0.757(3) -0.019(2) 0.087(5) Uiso 0.500000 G 1
O1b O 0.6838(9) 0.9293(7) 0.1033(6) 0.037(2) Uiso 0.500000 . 2
C1a C 0.6409(15) 1.0924(11) 0.2396(9) 0.057(3) Uiso 0.500000 . 1
H1aa H 0.576(7) 1.1592(12) 0.204(4) 0.086(5) Uiso 0.500000 G 1
H1ab H 0.620(9) 1.099(4) 0.3036(15) 0.086(5) Uiso 0.500000 G 1
H1ac H 0.751(3) 1.089(3) 0.229(5) 0.086(5) Uiso 0.500000 G 1
C2a C 0.6024(16) 0.9788(13) 0.2110(9) 0.059(4) Uiso 0.500000 . 1
H2aa H 0.6437(16) 0.9142(13) 0.2570(9) 0.071(4) Uiso 0.500000 R 1
H2ab H 0.4883(16) 0.9895(13) 0.2060(9) 0.071(4) Uiso 0.500000 R 1
c3a C 0.6664(14) 0.8416(10) 0.0961(8) 0.039(3) Uiso 0.500000 . 1
H3aa H 0.5585(14) 0.8324(10) 0.1001(8) 0.047(3) Uiso 0.500000 R 1
H3ab H 0.7334(14) 0.7794(10) 0.1363(8) 0.047(3) Uiso 0.500000 R 1
c4b C 0.7898(13) 0.8110(10) -0.0164(7) 0.039(2) Uiso 0.500000 . 2
H4ba H 0.742(5) 0.874(4) -0.0614(18) 0.059(4) Uiso 0.500000 G 2
H4bb H 0.896(3) 0.815(6) -0.0029(12) 0.059(4) Uiso 0.500000 G 2
H4bc H 0.792(7) 0.737(3) -0.040(3) 0.059(4) Uiso 0.500000 G 2
O1a O 0.6720(10) 0.9530(7) 0.1261(6) 0.041(2) Uiso 0.500000 . 1

loop_
_atom_site_aniso_label
_atom_site_aniso_U_11
_atom_site_aniso_U_22
_atom_site_aniso_U_33
_atom_site_aniso_U_12
_atom_site_aniso_U_13
_atom_site_aniso_U_23
C1 0.0118(16) 0.0168(18) 0.0162(17) -0.0026(14) 0.0028(13) -0.0034(14)
C2 0.0120(16) 0.0194(18) 0.0152(17) -0.0062(14) -0.0005(13) -0.0017(14)
C3 0.0150(17) 0.0166(18) 0.0224(19) -0.0039(14) -0.0002(14) -0.0000(15)
C4 0.0181(18) 0.0179(19) 0.0239(19) -0.0030(15) 0.0023(15) 0.0022(15)
C5 0.0162(18) 0.0189(19) 0.0170(17) -0.0027(15) -0.0014(14) 0.0011(14)
C6 0.0154(17) 0.0161(18) 0.0158(17) -0.0046(14) -0.0022(13) -0.0000(14)
C7 0.0140(17) 0.0185(18) 0.0144(17) -0.0032(14) -0.0011(13) 0.0001(14)
C8 0.0188(19) 0.028(2) 0.0214(19) -0.0078(16) -0.0059(15) 0.0027(16)
C9 0.0182(19) 0.032(2) 0.025(2) -0.0115(17) -0.0060(15) -0.0019(17)
C10 0.0195(19) 0.027(2) 0.026(2) -0.0154(17) -0.0018(15) -0.0031(17)
C11 0.0202(19) 0.0198(19) 0.0208(19) -0.0080(15) -0.0027(15) -0.0027(15)
C12 0.0144(17) 0.0168(18) 0.0181(17) -0.0058(14) -0.0005(14) -0.0032(14)
C13 0.0165(18) 0.025(2) 0.027(2) -0.0074(16) -0.0017(15) -0.0059(16)
C14 0.0131(18) 0.032(2) 0.032(2) -0.0081(16) -0.0060(16) -0.0060(18)
C15 0.0178(19) 0.029(2) 0.024(2) -0.0055(17) -0.0081(15) -0.0021(17)
C16 0.0174(18) 0.0196(19) 0.0216(19) -0.0025(15) -0.0026(15) -0.0024(15)
C17 0.029(2) 0.027(2) 0.036(2) -0.0124(19) -0.0078(18) 0.0082(19)
C18 0.021(2) 0.026(2) 0.027(2) -0.0037(17) -0.0026(16) 0.0085(17)
C19 0.0153(17) 0.0193(19) 0.0167(17) -0.0095(14) -0.0049(14) -0.0007(14)
C20 0.0188(18) 0.0195(19) 0.0206(19) -0.0081(15) -0.0032(15) -0.0015(15)
C21 0.024(2) 0.028(2) 0.0180(18) -0.0085(17) 0.0002(15) -0.0027(16)
C22 0.028(2) 0.022(2) 0.027(2) -0.0037(17) 0.0055(17) -0.0065(17)
C23 0.025(2) 0.021(2) 0.029(2) -0.0043(17) 0.0011(17) -0.0027(17)
C24 0.0174(18) 0.021(2) 0.0208(18) -0.0084(15) -0.0040(14) -0.0016(15)
C25 0.0149(17) 0.021(2) 0.0205(18) -0.0074(15) -0.0038(14) -0.0017(15)
C26 0.031(2) 0.017(2) 0.027(2) -0.0038(17) -0.0006(17) -0.0006(16)
C27 0.036(2) 0.021(2) 0.026(2) -0.0104(18) -0.0019(18) 0.0035(17)
C28 0.026(2) 0.027(2) 0.0206(19) -0.0106(17) -0.0000(16) 0.0008(16)
C29 0.0188(19) 0.021(2) 0.0211(19) -0.0072(16) -0.0018(15) 0.0002(15)
N1 0.0143(15) 0.0155(15) 0.0168(15) -0.0054(12) -0.0033(12) -0.0012(12)
N2 0.0111(14) 0.0178(16) 0.0168(15) -0.0029(12) -0.0021(11) -0.0030(12)
N3 0.0142(15) 0.0199(16) 0.0176(15) -0.0073(13) -0.0042(12) -0.0000(12)
F1 0.0403(15) 0.0250(13) 0.0505(16) -0.0133(12) -0.0088(13) -0.0107(12)
F2 0.0268(14) 0.0524(17) 0.0432(15) -0.0248(13) 0.0000(11) 0.0072(13)
F3 0.0557(19) 0.0274(15) 0.087(2) -0.0254(14) -0.0371(17) 0.0267(15)
F4 0.0370(15) 0.0463(16) 0.0366(14) -0.0166(13) -0.0160(12) 0.0260(13)
F5 0.0180(12) 0.0355(14) 0.0380(14) 0.0005(10) -0.0066(10) 0.0041(11)
F6 0.0317(13) 0.0422(15) 0.0219(12) -0.0080(12) -0.0058(10) -0.0027(11)
Cl1 0.0149(4) 0.0205(4) 0.0189(4) -0.0035(3) -0.0018(3) -0.0034(3)
Ir 0.01105(7) 0.01406(7) 0.01426(7) -0.00447(5) -0.00334(4) 0.00034(5)

loop_
_atom_type_symbol
_atom_type_scat_dispersion_real
_atom_type_scat_dispersion_imag
_atom_type_scat_source
C 0.00347 0.00161 'International Tables Volume C Table 6.1.1.4 (pp. 500-502)'
Cl 0.14873 0.16029 'International Tables Volume C Table 6.1.1.4 (pp. 500-502)'
F 0.01794 0.01033 'International Tables Volume C Table 6.1.1.4 (pp. 500-502)'
H 0.00000 0.00000 'International Tables Volume C Table 6.1.1.4 (pp. 500-502)'
Ir -1.30390 7.98110 'International Tables Volume C Table 6.1.1.4 (pp. 500-502)'
O 0.01158 0.00611 'International Tables Volume C Table 6.1.1.4 (pp. 500-502)'
N 0.00653 0.00323 'International Tables Volume C Table 6.1.1.4 (pp. 500-502)'

loop_
_geom_angle_atom_site_label_1
_geom_angle_atom_site_label_2
_geom_angle_atom_site_label_3
_geom_angle
C6 C1 C2 123.9(3)
Ir C1 C2 117.4(3)
Ir C1 C6 118.6(3)
C3 C2 C1 117.2(3)
C12 C2 C1 112.9(3)
C12 C2 C3 129.9(3)
C4 C3 C2 118.6(3)
C17 C3 C2 125.3(3)
C17 C3 C4 116.1(3)
H4 C4 C3 118.4(2)
C5 C4 C3 123.2(3)
C5 C4 H4 118.4(2)
C6 C5 C4 119.1(3)
C18 C5 C4 115.8(3)
C18 C5 C6 125.0(3)
C5 C6 C1 117.5(3)
C7 C6 C1 112.0(3)
C7 C6 C5 130.4(3)
C8 C7 C6 127.5(3)
N1 C7 C6 113.3(3)
N1 C7 C8 119.1(3)
H8 C8 C7 119.9(2)
C9 C8 C7 120.1(4)
C9 C8 H8 119.9(2)
H9 C9 C8 120.2(2)
C10 C9 C8 119.6(3)
C10 C9 H9 120.2(2)
H10 C10 C9 120.8(2)
C11 C10 C9 118.3(3)
C11 C10 H10 120.8(2)
H11 C11 C10 118.5(2)
N1 C11 C10 122.9(4)
N1 C11 H11 118.5(2)
C13 C12 C2 128.0(3)
N2 C12 C2 113.3(3)
N2 C12 C13 118.7(3)
H13 C13 C12 119.6(2)
C14 C13 C12 120.9(4)
C14 C13 H13 119.6(2)
H14 C14 C13 120.3(2)
C15 C14 C13 119.5(3)
C15 C14 H14 120.3(2)
H15 C15 C14 120.9(2)
C16 C15 C14 118.3(4)
C16 C15 H15 120.9(2)
H16 C16 C15 118.8(2)
N2 C16 C15 122.4(4)
N2 C16 H16 118.8(2)
F1 C17 C3 111.8(3)
F2 C17 C3 113.1(4)
F2 C17 F1 106.4(3)
F3 C17 C3 112.9(3)
F3 C17 F1 106.4(4)
F3 C17 F2 105.8(3)
F4 C18 C5 112.3(3)
F5 C18 C5 112.2(3)
F5 C18 F4 105.2(3)
F6 C18 C5 113.6(3)
F6 C18 F4 106.0(3)
F6 C18 F5 107.0(3)
C24 C19 C20 116.6(3)
Ir C19 C20 127.7(3)
Ir C19 C24 115.7(3)
H20 C20 C19 119.2(2)
C21 C20 C19 121.6(4)
C21 C20 H20 119.2(2)
H21 C21 C20 119.6(2)
C22 C21 C20 120.8(4)
C22 C21 H21 119.6(2)
H22 C22 C21 120.3(2)
C23 C22 C21 119.4(4)
C23 C22 H22 120.3(2)
H23 C23 C22 120.0(2)
C24 C23 C22 120.1(4)
C24 C23 H23 120.0(2)
C23 C24 C19 121.5(3)
C25 C24 C19 116.2(3)
C25 C24 C23 122.2(3)
C26 C25 C24 125.7(4)
N3 C25 C24 114.1(3)
N3 C25 C26 120.2(3)
H26 C26 C25 120.2(2)
C27 C26 C25 119.5(4)
C27 C26 H26 120.2(2)
H27 C27 C26 120.3(2)
C28 C27 C26 119.5(4)
C28 C27 H27 120.3(2)
H28 C28 C27 120.5(2)
C29 C28 C27 119.1(4)
C29 C28 H28 120.5(2)
H29 C29 C28 119.0(2)
N3 C29 C28 122.0(4)
N3 C29 H29 119.0(2)
C11 N1 C7 119.8(3)
Ir N1 C7 115.2(2)
Ir N1 C11 124.9(2)
C16 N2 C12 120.3(3)
Ir N2 C12 115.1(2)
Ir N2 C16 124.6(2)
C29 N3 C25 119.7(3)
Ir N3 C25 114.4(2)
Ir N3 C29 125.9(3)
C19 Ir C1 97.00(14)
N1 Ir C1 80.80(13)
N1 Ir C19 92.66(13)
N2 Ir C1 81.07(13)
N2 Ir C19 90.39(12)
N2 Ir N1 161.85(11)
N3 Ir C1 176.22(13)
N3 Ir C19 79.22(13)
N3 Ir N1 99.34(11)
N3 Ir N2 98.81(11)
Cl1 Ir C1 90.16(10)
Cl1 Ir C19 172.21(10)
Cl1 Ir N1 91.49(9)
Cl1 Ir N2 87.69(8)
Cl1 Ir N3 93.61(8)
H1bb C1b H1ba 109.5
H1bc C1b H1ba 109.5
H1bc C1b H1bb 109.5
C2b C1b H1ba 109.5
C2b C1b H1bb 109.5
C2b C1b H1bc 109.5
H2ba C2b C1b 109.5(5)
H2bb C2b C1b 109.5(5)
H2bb C2b H2ba 108.1
O1b C2b C1b 110.5(8)
O1b C2b H2ba 109.5(5)
O1b C2b H2bb 109.5(5)
H3bb c3b H3ba 107.9
O1b c3b H3ba 109.2(6)
O1b c3b H3bb 109.2(6)
c4b c3b H3ba 109.2(6)
c4b c3b H3bb 109.2(6)
c4b c3b O1b 112.1(9)
H4ab c4a H4aa 109.5
H4ac c4a H4aa 109.5
H4ac c4a H4ab 109.5
c3a c4a H4aa 109.5
c3a c4a H4ab 109.5
c3a c4a H4ac 109.5
c3b O1b C2b 113.6(9)
H1ab C1a H1aa 109.5
H1ac C1a H1aa 109.5
H1ac C1a H1ab 109.5
C2a C1a H1aa 109.5
C2a C1a H1ab 109.5
C2a C1a H1ac 109.5
H2aa C2a C1a 109.9(7)
H2ab C2a C1a 109.9(7)
H2ab C2a H2aa 108.3
O1a C2a C1a 109.1(11)
O1a C2a H2aa 109.9(7)
O1a C2a H2ab 109.9(7)
H3aa c3a c4a 109.3(7)
H3ab c3a c4a 109.3(7)
H3ab c3a H3aa 108.0
O1a c3a c4a 111.6(10)
O1a c3a H3aa 109.3(6)
O1a c3a H3ab 109.3(6)
H4ba c4b c3b 109.5
H4bb c4b c3b 109.5
H4bb c4b H4ba 109.5
H4bc c4b c3b 109.5
H4bc c4b H4ba 109.5
H4bc c4b H4bb 109.5
c3a O1a C2a 115.9(10)

loop_
_geom_bond_atom_site_label_1
_geom_bond_atom_site_label_2
_geom_bond_distance
C1 C2 1.418(5)
C1 C6 1.408(5)
C1 Ir 1.934(4)
C2 C3 1.416(5)
C2 C12 1.490(5)
C3 C4 1.410(5)
C3 C17 1.502(5)
C4 H4 0.9500
C4 C5 1.393(5)
C5 C6 1.412(5)
C5 C18 1.507(5)
C6 C7 1.507(5)
C7 C8 1.396(5)
C7 N1 1.381(4)
C8 H8 0.9500
C8 C9 1.401(5)
C9 H9 0.9500
C9 C10 1.381(6)
C10 H10 0.9500
C10 C11 1.384(5)
C11 H11 0.9500
C11 N1 1.345(4)
C12 C13 1.391(5)
C12 N2 1.377(5)
C13 H13 0.9500
C13 C14 1.387(5)
C14 H14 0.9500
C14 C15 1.390(6)
C15 H15 0.9500
C15 C16 1.380(5)
C16 H16 0.9500
C16 N2 1.351(4)
C17 F1 1.353(5)
C17 F2 1.347(5)
C17 F3 1.339(5)
C18 F4 1.355(4)
C18 F5 1.353(5)
C18 F6 1.343(5)
C19 C20 1.408(5)
C19 C24 1.424(5)
C19 Ir 2.018(4)
C20 H20 0.9500
C20 C21 1.395(5)
C21 H21 0.9500
C21 C22 1.396(6)
C22 H22 0.9500
C22 C23 1.387(6)
C23 H23 0.9500
C23 C24 1.407(5)
C24 C25 1.478(5)
C25 C26 1.400(5)
C25 N3 1.367(5)
C26 H26 0.9500
C26 C27 1.389(6)
C27 H27 0.9500
C27 C28 1.388(6)
C28 H28 0.9500
C28 C29 1.380(5)
C29 H29 0.9500
C29 N3 1.353(5)
N1 Ir 2.046(3)
N2 Ir 2.047(3)
N3 Ir 2.161(3)
Cl1 Ir 2.4691(10)
C1b H1ba 0.9800
C1b H1bb 0.9800
C1b H1bc 0.9800
C1b C2b 1.544(14)
C2b H2ba 0.9900
C2b H2bb 0.9900
C2b O1b 1.464(13)
c3b H3ba 0.9900
c3b H3bb 0.9900
c3b O1b 1.417(14)
c3b c4b 1.509(16)
c4a H4aa 0.9800
c4a H4ab 0.9800
c4a H4ac 0.9800
c4a c3a 1.514(17)
C1a H1aa 0.9800
C1a H1ab 0.9800
C1a H1ac 0.9800
C1a C2a 1.578(19)
C2a H2aa 0.9900
C2a H2ab 0.9900
C2a O1a 1.434(16)
c3a H3aa 0.9900
c3a H3ab 0.9900
c3a O1a 1.460(14)
c4b H4ba 0.9800
c4b H4bb 0.9800
c4b H4bc 0.9800
